data_7044452
loop_
_publ_author_name
'Dasgupta, Rajarshi'
'Panda, Atanu'
'Pal, Shiv'
'Veetil Muhasina, Puthan'
'De, Susmita'
'Parameswaran, Pattiyil'
'Khan, Shabana'

_publ_section_title
;
 Catalyst Free Boron Carbon Bond Cleavage and Facile Formation of
 Five-membered PNBCC Heterocycles
;
_journal_name_full 'Dalton Trans.'
_journal_paper_doi 10.1039/C7DT03565A
_journal_year 2017
_chemical_formula_moiety 'C49 H63 B N O4 P'
_chemical_formula_sum 'C49 H63 B N O4 P'
_chemical_formula_weight 771.78
_chemical_properties_physical ', Moisture-sensitive'
_space_group_crystal_system triclinic
_space_group_IT_number 2
_space_group_name_Hall '-P 1'
_space_group_name_H-M_alt 'P -1'
_symmetry_space_group_name_Hall '-P 1'
_symmetry_space_group_name_H-M 'P -1'
_atom_sites_solution_hydrogens geom
_audit_creation_method SHELXL-2014/7
_audit_update_record
;
2017-04-11 deposited with the CCDC.
2017-10-09 downloaded from the CCDC.
;
_cell_angle_alpha 75.008(4)
_cell_angle_beta 76.864(4)
_cell_angle_gamma 89.922(3)
_cell_formula_units_Z 2
_cell_length_a 10.6838(12)
_cell_length_b 12.1850(12)
_cell_length_c 17.8138(18)
_cell_measurement_reflns_used 9840
_cell_measurement_temperature 100(2)
_cell_measurement_theta_max 69.75
_cell_measurement_theta_min 2.64
_cell_volume 2177.4(4)
_computing_structure_refinement 'SHELXL-2014/7 (Sheldrick, 2014)'
_diffrn_ambient_temperature 100(2)
_diffrn_measured_fraction_theta_full 0.997
_diffrn_measured_fraction_theta_max 0.994
_diffrn_measurement_device_type 'Bruker APEX-II CCD'
_diffrn_radiation_type CuK\a
_diffrn_radiation_wavelength 1.54178
_diffrn_reflns_av_R_equivalents 0.0380
_diffrn_reflns_av_unetI/netI 0.0335
_diffrn_reflns_Laue_measured_fraction_full 0.997
_diffrn_reflns_Laue_measured_fraction_max 0.994
_diffrn_reflns_limit_h_max 11
_diffrn_reflns_limit_h_min -12
_diffrn_reflns_limit_k_max 14
_diffrn_reflns_limit_k_min -14
_diffrn_reflns_limit_l_max 21
_diffrn_reflns_limit_l_min -21
_diffrn_reflns_number 30493
_diffrn_reflns_point_group_measured_fraction_full 0.997
_diffrn_reflns_point_group_measured_fraction_max 0.994
_diffrn_reflns_theta_full 67.679
_diffrn_reflns_theta_max 69.743
_diffrn_reflns_theta_min 2.642
_exptl_absorpt_coefficient_mu 0.896
_exptl_absorpt_correction_type multi-scan
_exptl_absorpt_process_details 'Sheldrick,G. M.(2012)SADABS. Bruker AXS Inc.,Madison,Wisconsin,USA.'
_exptl_crystal_colour colorless
_exptl_crystal_density_diffrn 1.177
_exptl_crystal_description block
_exptl_crystal_F_000 832
_exptl_crystal_size_max 0.1
_exptl_crystal_size_mid 0.1
_exptl_crystal_size_min 0.1
_exptl_transmission_factor_max 0.7532
_exptl_transmission_factor_min 0.6830
_refine_diff_density_max 0.776
_refine_diff_density_min -0.459
_refine_diff_density_rms 0.055
_refine_ls_extinction_method none
_refine_ls_goodness_of_fit_ref 1.003
_refine_ls_hydrogen_treatment constr
_refine_ls_matrix_type full
_refine_ls_number_parameters 512
_refine_ls_number_reflns 8163
_refine_ls_number_restraints 0
_refine_ls_restrained_S_all 1.003
_refine_ls_R_factor_all 0.0545
_refine_ls_R_factor_gt 0.0467
_refine_ls_shift/su_max 0.006
_refine_ls_shift/su_mean 0.000
_refine_ls_structure_factor_coef Fsqd
_refine_ls_weighting_details 'w=1/[\s^2^(Fo^2^)+(0.0535P)^2^+2.0427P] where P=(Fo^2^+2Fc^2^)/3'
_refine_ls_weighting_scheme calc
_refine_ls_wR_factor_gt 0.1156
_refine_ls_wR_factor_ref 0.1210
_reflns_Friedel_coverage 0.000
_reflns_number_gt 7080
_reflns_number_total 8163
_reflns_threshold_expression 'I > 2\s(I)'
_cod_data_source_file c7dt03565a2.cif
_cod_data_source_block Q1_a
_cod_database_code 7044452
_shelx_shelxl_version_number 2014/7
_shelx_space_group_comment
;
The symmetry employed for this shelxl refinement is uniquely defined
by the following loop, which should always be used as a source of
symmetry information in preference to the above space-group names.
They are only intended as comments.
;

loop_
_space_group_symop_operation_xyz
'x, y, z'
'-x, -y, -z'

loop_
_atom_site_label
_atom_site_type_symbol
_atom_site_fract_x
_atom_site_fract_y
_atom_site_fract_z
_atom_site_U_iso_or_equiv
_atom_site_adp_type
_atom_site_occupancy
_atom_site_site_symmetry_order
_atom_site_calc_flag
_atom_site_refinement_flags_posn
_atom_site_refinement_flags_adp
C3 C 0.95967(16) 0.71175(14) 0.60653(10) 0.0133(3) Uani 1 1 d . .
C4 C 0.82982(15) 0.47257(14) 0.68103(10) 0.0139(3) Uani 1 1 d . .
C1 C 0.83986(16) 0.68588(13) 0.66218(9) 0.0128(3) Uani 1 1 d . .
C8 C 0.82248(17) 0.92688(15) 0.70561(10) 0.0172(4) Uani 1 1 d . .
H8 H 0.8849 0.8742 0.7117 0.021 Uiso 1 1 calc R U
C5 C 0.38554(16) 0.70654(14) 0.66130(10) 0.0163(3) Uani 1 1 d . .
C27 C 0.46227(16) 0.71727(14) 0.71425(10) 0.0144(3) Uani 1 1 d . .
C7 C 0.53600(16) 0.46546(14) 0.78196(10) 0.0158(3) Uani 1 1 d . .
H7 H 0.4508 0.4958 0.7934 0.019 Uiso 1 1 calc R U
C2 C 0.79244(16) 0.56975(14) 0.71987(10) 0.0133(3) Uani 1 1 d . .
C9 C 0.71766(16) 0.90304(14) 0.67652(10) 0.0148(3) Uani 1 1 d . .
C10 C 0.84268(16) 0.54531(14) 0.79863(10) 0.0150(3) Uani 1 1 d . .
H10 H 0.8176 0.4657 0.8280 0.018 Uiso 1 1 calc R U
C11 C 0.41365(17) 0.76517(14) 0.77869(10) 0.0175(4) Uani 1 1 d . .
C12 C 0.71108(16) 0.81502(15) 0.54062(10) 0.0161(3) Uani 1 1 d . .
C13 C 0.98933(17) 0.55998(16) 0.78091(10) 0.0193(4) Uani 1 1 d . .
H13A H 1.0170 0.6369 0.7487 0.023 Uiso 1 1 calc R U
H13B H 1.0266 0.5081 0.7500 0.023 Uiso 1 1 calc R U
C14 C 0.78198(17) 0.61936(15) 0.85299(10) 0.0182(4) Uani 1 1 d . .
H14A H 0.6893 0.6042 0.8677 0.022 Uiso 1 1 calc R U
H14B H 0.8001 0.6989 0.8238 0.022 Uiso 1 1 calc R U
C15 C 0.74347(17) 0.73364(16) 0.49772(11) 0.0195(4) Uani 1 1 d . .
H15 H 0.7597 0.6606 0.5242 0.023 Uiso 1 1 calc R U
C16 C 0.26339(17) 0.74908(15) 0.67193(11) 0.0201(4) Uani 1 1 d . .
H16 H 0.2119 0.7430 0.6374 0.024 Uiso 1 1 calc R U
C17 C 0.42383(17) 0.64565(15) 0.59559(10) 0.0177(4) Uani 1 1 d . .
H17 H 0.5116 0.6212 0.5942 0.021 Uiso 1 1 calc R U
C18 C 0.53118(16) 0.38773(14) 0.72578(10) 0.0163(3) Uani 1 1 d . .
H18A H 0.5207 0.4337 0.6745 0.020 Uiso 1 1 calc R U
H18B H 0.6116 0.3507 0.7168 0.020 Uiso 1 1 calc R U
C19 C 0.21722(17) 0.80022(15) 0.73286(12) 0.0230(4) Uani 1 1 d . .
H19 H 0.1365 0.8301 0.7380 0.028 Uiso 1 1 calc R U
C20 C 0.8343(2) 1.02877(16) 0.72553(11) 0.0243(4) Uani 1 1 d . .
H20 H 0.9033 1.0432 0.7461 0.029 Uiso 1 1 calc R U
C21 C 0.48395(18) 0.76409(16) 0.84427(10) 0.0209(4) Uani 1 1 d . .
H21 H 0.5750 0.7531 0.8238 0.025 Uiso 1 1 calc R U
C22 C 0.29133(17) 0.80680(15) 0.78613(11) 0.0219(4) Uani 1 1 d . .
H22 H 0.2588 0.8397 0.8277 0.026 Uiso 1 1 calc R U
C23 C 0.68703(19) 0.92417(16) 0.49985(11) 0.0240(4) Uani 1 1 d . .
H23 H 0.6666 0.9795 0.5274 0.029 Uiso 1 1 calc R U
C24 C 0.62439(18) 0.98311(15) 0.66788(11) 0.0213(4) Uani 1 1 d . .
H24 H 0.5528 0.9677 0.6500 0.026 Uiso 1 1 calc R U
C25 C 0.84907(19) 0.41165(16) 0.56371(11) 0.0229(4) Uani 1 1 d . .
H25A H 0.9370 0.3956 0.5639 0.034 Uiso 1 1 calc R U
H25B H 0.8410 0.4400 0.5096 0.034 Uiso 1 1 calc R U
H25C H 0.7949 0.3432 0.5891 0.034 Uiso 1 1 calc R U
C26 C 0.6392(2) 1.08557(16) 0.68611(12) 0.0273(4) Uani 1 1 d . .
H26 H 0.5783 1.1395 0.6789 0.033 Uiso 1 1 calc R U
C6 C 1.06108(18) 0.85701(16) 0.48880(11) 0.0223(4) Uani 1 1 d . .
H6A H 1.1443 0.8319 0.4949 0.033 Uiso 1 1 calc R U
H6B H 1.0667 0.9381 0.4671 0.033 Uiso 1 1 calc R U
H6C H 1.0322 0.8211 0.4532 0.033 Uiso 1 1 calc R U
C28 C 0.42039(19) 0.72222(17) 0.51310(11) 0.0240(4) Uani 1 1 d . .
H28A H 0.3333 0.7409 0.5122 0.036 Uiso 1 1 calc R U
H28B H 0.4527 0.6829 0.4730 0.036 Uiso 1 1 calc R U
H28C H 0.4730 0.7908 0.5024 0.036 Uiso 1 1 calc R U
C29 C 0.33216(18) 0.53953(16) 0.61419(12) 0.0239(4) Uani 1 1 d . .
H29A H 0.3276 0.4944 0.6677 0.036 Uiso 1 1 calc R U
H29B H 0.3639 0.4953 0.5772 0.036 Uiso 1 1 calc R U
H29C H 0.2479 0.5628 0.6092 0.036 Uiso 1 1 calc R U
C30 C 0.55553(19) 0.38823(15) 0.86148(11) 0.0214(4) Uani 1 1 d . .
H30A H 0.6369 0.3528 0.8518 0.026 Uiso 1 1 calc R U
H30B H 0.5590 0.4341 0.8982 0.026 Uiso 1 1 calc R U
C31 C 0.83278(19) 0.59725(17) 0.92925(11) 0.0246(4) Uani 1 1 d . .
H31A H 0.7956 0.6489 0.9603 0.030 Uiso 1 1 calc R U
H31B H 0.8066 0.5201 0.9615 0.030 Uiso 1 1 calc R U
C32 C 0.43343(19) 0.22283(16) 0.84330(11) 0.0244(4) Uani 1 1 d . .
H32A H 0.3589 0.1696 0.8673 0.029 Uiso 1 1 calc R U
H32B H 0.5092 0.1794 0.8353 0.029 Uiso 1 1 calc R U
C33 C 0.7437(2) 1.10867(16) 0.71490(11) 0.0276(4) Uani 1 1 d . .
H33 H 0.7527 1.1776 0.7270 0.033 Uiso 1 1 calc R U
C34 C 0.41901(17) 0.29725(15) 0.76273(11) 0.0205(4) Uani 1 1 d . .
H34A H 0.3384 0.3343 0.7700 0.025 Uiso 1 1 calc R U
H34B H 0.4169 0.2500 0.7267 0.025 Uiso 1 1 calc R U
C35 C 0.9791(2) 0.61390(18) 0.90911(11) 0.0279(4) Uani 1 1 d . .
H35A H 1.0051 0.6928 0.8810 0.033 Uiso 1 1 calc R U
H35B H 1.0092 0.5960 0.9581 0.033 Uiso 1 1 calc R U
C36 C 0.7516(2) 0.76080(17) 0.41607(11) 0.0270(4) Uani 1 1 d . .
H36 H 0.7737 0.7063 0.3880 0.032 Uiso 1 1 calc R U
C37 C 0.4460(2) 0.29572(16) 0.89942(11) 0.0262(4) Uani 1 1 d . .
H37A H 0.4621 0.2474 0.9485 0.031 Uiso 1 1 calc R U
H37B H 0.3657 0.3312 0.9130 0.031 Uiso 1 1 calc R U
C38 C 1.03950(19) 0.53735(18) 0.85718(11) 0.0263(4) Uani 1 1 d . .
H38A H 1.0194 0.4583 0.8871 0.032 Uiso 1 1 calc R U
H38B H 1.1324 0.5511 0.8430 0.032 Uiso 1 1 calc R U
C39 C 0.4294(2) 0.66222(17) 0.91587(11) 0.0275(4) Uani 1 1 d . .
H39A H 0.3421 0.6740 0.9396 0.041 Uiso 1 1 calc R U
H39B H 0.4804 0.6548 0.9547 0.041 Uiso 1 1 calc R U
H39C H 0.4316 0.5941 0.8982 0.041 Uiso 1 1 calc R U
C40 C 0.6935(2) 0.95045(17) 0.41853(12) 0.0316(5) Uani 1 1 d . .
H40 H 0.6756 1.0229 0.3920 0.038 Uiso 1 1 calc R U
C41 C 0.7265(2) 0.86958(18) 0.37640(12) 0.0322(5) Uani 1 1 d . .
H41 H 0.7319 0.8881 0.3217 0.039 Uiso 1 1 calc R U
C42 C 0.4763(2) 0.87351(17) 0.87182(12) 0.0298(4) Uani 1 1 d . .
H42A H 0.5018 0.9379 0.8261 0.045 Uiso 1 1 calc R U
H42B H 0.5328 0.8712 0.9070 0.045 Uiso 1 1 calc R U
H42C H 0.3895 0.8800 0.8995 0.045 Uiso 1 1 calc R U
C43 C 0.9733(2) 0.1246(2) 0.87432(15) 0.0409(6) Uani 1 1 d . .
C44 C 1.0211(4) 0.0156(3) 0.89110(17) 0.0593(8) Uani 1 1 d . .
H44 H 1.1087 0.0058 0.8762 0.071 Uiso 1 1 calc R U
C45 C 0.8467(3) 0.1351(3) 0.89718(19) 0.0646(9) Uani 1 1 d . .
H45 H 0.8160 0.2075 0.8856 0.078 Uiso 1 1 calc R U
C46 C 1.0668(3) 0.2232(3) 0.8315(2) 0.0760(10) Uani 1 1 d . .
H46A H 1.0256 0.2812 0.7995 0.114 Uiso 1 1 calc R U
H46B H 1.1386 0.1991 0.7975 0.114 Uiso 1 1 calc R U
H46C H 1.0965 0.2531 0.8696 0.114 Uiso 1 1 calc R U
C47 C 0.8137(6) -0.0692(4) 0.9528(2) 0.0999(18) Uani 1 1 d . .
H47 H 0.7622 -0.1358 0.9787 0.120 Uiso 1 1 calc R U
C48 C 0.7571(4) 0.0417(6) 0.9381(2) 0.1046(18) Uani 1 1 d . .
H48 H 0.6694 0.0499 0.9543 0.126 Uiso 1 1 calc R U
C49 C 0.9384(6) -0.0723(3) 0.9286(2) 0.0925(15) Uani 1 1 d . .
H49 H 0.9721 -0.1436 0.9388 0.111 Uiso 1 1 calc R U
P1 P 0.71895(4) 0.77305(3) 0.64516(2) 0.01167(11) Uani 1 1 d . .
O1 O 1.04633(11) 0.64934(10) 0.59170(7) 0.0166(3) Uani 1 1 d . .
O2 O 0.97146(11) 0.82700(10) 0.56521(7) 0.0159(3) Uani 1 1 d . .
O4 O 0.81039(12) 0.49610(10) 0.60672(7) 0.0170(3) Uani 1 1 d . .
O3 O 0.86595(12) 0.38236(10) 0.71292(7) 0.0205(3) Uani 1 1 d . .
N1 N 0.59348(13) 0.68016(12) 0.70287(8) 0.0131(3) Uani 1 1 d . .
B1 B 0.63630(18) 0.57071(16) 0.73779(11) 0.0134(4) Uani 1 1 d . .

loop_
_atom_site_aniso_label
_atom_site_aniso_U_11
_atom_site_aniso_U_22
_atom_site_aniso_U_33
_atom_site_aniso_U_23
_atom_site_aniso_U_13
_atom_site_aniso_U_12
C3 0.0156(8) 0.0136(8) 0.0131(8) -0.0060(6) -0.0053(6) -0.0005(6)
C4 0.0114(8) 0.0151(8) 0.0151(8) -0.0046(7) -0.0020(6) -0.0010(6)
C1 0.0140(8) 0.0122(8) 0.0126(8) -0.0036(6) -0.0036(6) 0.0004(6)
C8 0.0209(9) 0.0158(8) 0.0142(8) -0.0037(7) -0.0027(7) -0.0012(7)
C5 0.0153(8) 0.0124(8) 0.0197(9) -0.0022(7) -0.0033(7) -0.0015(6)
C27 0.0118(8) 0.0115(8) 0.0181(8) -0.0020(6) -0.0020(6) -0.0004(6)
C7 0.0163(8) 0.0147(8) 0.0157(8) -0.0047(7) -0.0016(6) -0.0004(6)
C2 0.0154(8) 0.0127(8) 0.0122(8) -0.0042(6) -0.0031(6) 0.0003(6)
C9 0.0181(8) 0.0116(8) 0.0131(8) -0.0031(6) -0.0009(6) -0.0002(6)
C10 0.0179(9) 0.0141(8) 0.0128(8) -0.0020(6) -0.0049(6) -0.0001(6)
C11 0.0160(8) 0.0151(8) 0.0194(9) -0.0040(7) -0.0007(7) -0.0027(6)
C12 0.0160(8) 0.0174(8) 0.0144(8) -0.0017(7) -0.0051(6) -0.0031(6)
C13 0.0193(9) 0.0232(9) 0.0158(8) -0.0041(7) -0.0060(7) 0.0005(7)
C14 0.0211(9) 0.0191(9) 0.0141(8) -0.0054(7) -0.0026(7) -0.0012(7)
C15 0.0210(9) 0.0203(9) 0.0175(9) -0.0044(7) -0.0059(7) -0.0013(7)
C16 0.0152(9) 0.0177(9) 0.0269(10) -0.0032(7) -0.0068(7) -0.0007(7)
C17 0.0159(8) 0.0189(9) 0.0217(9) -0.0074(7) -0.0088(7) 0.0018(7)
C18 0.0173(9) 0.0149(8) 0.0173(8) -0.0051(7) -0.0040(7) -0.0002(6)
C19 0.0126(9) 0.0198(9) 0.0325(10) -0.0040(8) -0.0005(7) 0.0013(7)
C20 0.0333(11) 0.0206(9) 0.0197(9) -0.0074(8) -0.0051(8) -0.0059(8)
C21 0.0215(9) 0.0244(10) 0.0166(9) -0.0088(7) -0.0004(7) -0.0006(7)
C22 0.0188(9) 0.0205(9) 0.0235(9) -0.0080(8) 0.0034(7) -0.0005(7)
C23 0.0346(11) 0.0164(9) 0.0223(10) -0.0023(7) -0.0123(8) -0.0035(8)
C24 0.0208(9) 0.0183(9) 0.0215(9) -0.0032(7) -0.0011(7) 0.0029(7)
C25 0.0297(10) 0.0211(9) 0.0219(9) -0.0141(8) -0.0042(8) 0.0025(7)
C26 0.0362(11) 0.0164(9) 0.0254(10) -0.0048(8) -0.0002(8) 0.0093(8)
C6 0.0223(10) 0.0196(9) 0.0187(9) -0.0011(7) 0.0036(7) -0.0011(7)
C28 0.0236(10) 0.0280(10) 0.0235(10) -0.0074(8) -0.0113(8) 0.0024(8)
C29 0.0200(9) 0.0202(9) 0.0363(11) -0.0109(8) -0.0123(8) 0.0018(7)
C30 0.0293(10) 0.0173(9) 0.0164(9) -0.0025(7) -0.0052(7) -0.0058(7)
C31 0.0320(11) 0.0275(10) 0.0144(9) -0.0060(8) -0.0052(7) -0.0026(8)
C32 0.0275(10) 0.0169(9) 0.0257(10) -0.0032(8) -0.0031(8) -0.0077(7)
C33 0.0457(12) 0.0138(9) 0.0207(10) -0.0076(7) 0.0007(8) -0.0020(8)
C34 0.0200(9) 0.0177(9) 0.0243(9) -0.0074(7) -0.0040(7) -0.0040(7)
C35 0.0334(11) 0.0358(11) 0.0170(9) -0.0063(8) -0.0121(8) -0.0048(9)
C36 0.0342(11) 0.0294(10) 0.0187(9) -0.0083(8) -0.0064(8) -0.0049(8)
C37 0.0349(11) 0.0211(10) 0.0179(9) -0.0006(8) -0.0019(8) -0.0090(8)
C38 0.0239(10) 0.0346(11) 0.0206(9) -0.0032(8) -0.0106(8) 0.0016(8)
C39 0.0370(11) 0.0258(10) 0.0185(9) -0.0076(8) -0.0020(8) -0.0022(8)
C40 0.0493(13) 0.0198(10) 0.0260(10) 0.0032(8) -0.0200(9) -0.0071(9)
C41 0.0466(13) 0.0331(11) 0.0158(9) 0.0000(8) -0.0127(9) -0.0123(9)
C42 0.0380(12) 0.0276(11) 0.0247(10) -0.0112(8) -0.0044(8) -0.0046(9)
C43 0.0482(15) 0.0410(13) 0.0390(13) -0.0166(11) -0.0146(11) -0.0039(11)
C44 0.087(2) 0.0548(17) 0.0490(16) -0.0241(14) -0.0308(16) 0.0146(16)
C45 0.0448(16) 0.111(3) 0.0623(19) -0.0560(19) -0.0232(14) 0.0157(17)
C46 0.064(2) 0.085(2) 0.075(2) -0.0036(19) -0.0290(18) -0.0184(18)
C47 0.140(4) 0.102(3) 0.0423(19) -0.013(2) 0.003(2) -0.073(3)
C48 0.065(2) 0.203(6) 0.060(2) -0.072(3) -0.0003(18) -0.046(3)
C49 0.175(5) 0.057(2) 0.0454(19) -0.0026(16) -0.039(2) -0.040(3)
P1 0.0120(2) 0.0109(2) 0.0123(2) -0.00329(15) -0.00307(15) -0.00020(15)
O1 0.0151(6) 0.0189(6) 0.0165(6) -0.0063(5) -0.0033(5) 0.0040(5)
O2 0.0152(6) 0.0140(6) 0.0157(6) -0.0033(5) 0.0013(5) -0.0009(4)
O4 0.0231(6) 0.0152(6) 0.0150(6) -0.0080(5) -0.0048(5) 0.0020(5)
O3 0.0261(7) 0.0143(6) 0.0238(7) -0.0067(5) -0.0098(5) 0.0056(5)
N1 0.0112(7) 0.0139(7) 0.0138(7) -0.0037(5) -0.0022(5) -0.0017(5)
B1 0.0165(9) 0.0154(9) 0.0102(8) -0.0065(7) -0.0033(7) -0.0002(7)

loop_
_atom_type_symbol
_atom_type_description
_atom_type_scat_dispersion_real
_atom_type_scat_dispersion_imag
_atom_type_scat_source
C C 0.0181 0.0091 'International Tables Vol C Tables 4.2.6.8 and 6.1.1.4'
H H 0.0000 0.0000 'International Tables Vol C Tables 4.2.6.8 and 6.1.1.4'
B B 0.0090 0.0039 'International Tables Vol C Tables 4.2.6.8 and 6.1.1.4'
N N 0.0311 0.0180 'International Tables Vol C Tables 4.2.6.8 and 6.1.1.4'
O O 0.0492 0.0322 'International Tables Vol C Tables 4.2.6.8 and 6.1.1.4'
P P 0.2955 0.4335 'International Tables Vol C Tables 4.2.6.8 and 6.1.1.4'

loop_
_geom_angle_atom_site_label_1
_geom_angle_atom_site_label_2
_geom_angle_atom_site_label_3
_geom_angle
O1 C3 O2 120.55(15)
O1 C3 C1 129.44(16)
O2 C3 C1 110.01(14)
O3 C4 O4 122.50(15)
O3 C4 C2 125.66(15)
O4 C4 C2 111.73(13)
C3 C1 C2 125.78(14)
C3 C1 P1 117.62(12)
C2 C1 P1 113.42(12)
C20 C8 C9 120.53(17)
C20 C8 H8 119.7
C9 C8 H8 119.7
C16 C5 C27 118.33(16)
C16 C5 C17 117.10(15)
C27 C5 C17 124.48(15)
C5 C27 C11 120.61(15)
C5 C27 N1 120.46(14)
C11 C27 N1 118.93(15)
C30 C7 C18 107.10(14)
C30 C7 B1 117.53(14)
C18 C7 B1 110.38(13)
C30 C7 H7 107.1
C18 C7 H7 107.1
B1 C7 H7 107.1
C1 C2 C4 112.00(13)
C1 C2 C10 113.63(13)
C4 C2 C10 107.89(13)
C1 C2 B1 104.47(13)
C4 C2 B1 106.52(13)
C10 C2 B1 112.14(13)
C8 C9 C24 119.05(16)
C8 C9 P1 116.60(13)
C24 C9 P1 124.18(14)
C13 C10 C14 109.94(14)
C13 C10 C2 111.88(13)
C14 C10 C2 112.17(14)
C13 C10 H10 107.5
C14 C10 H10 107.5
C2 C10 H10 107.5
C22 C11 C27 118.49(16)
C22 C11 C21 118.28(16)
C27 C11 C21 123.01(16)
C15 C12 C23 118.81(16)
C15 C12 P1 116.38(13)
C23 C12 P1 124.53(14)
C10 C13 C38 112.40(15)
C10 C13 H13A 109.1
C38 C13 H13A 109.1
C10 C13 H13B 109.1
C38 C13 H13B 109.1
H13A C13 H13B 107.9
C10 C14 C31 112.28(15)
C10 C14 H14A 109.1
C31 C14 H14A 109.1
C10 C14 H14B 109.1
C31 C14 H14B 109.1
H14A C14 H14B 107.9
C36 C15 C12 120.70(17)
C36 C15 H15 119.6
C12 C15 H15 119.6
C19 C16 C5 121.34(17)
C19 C16 H16 119.3
C5 C16 H16 119.3
C5 C17 C28 112.33(15)
C5 C17 C29 109.68(15)
C28 C17 C29 108.85(15)
C5 C17 H17 108.6
C28 C17 H17 108.6
C29 C17 H17 108.6
C34 C18 C7 110.57(14)
C34 C18 H18A 109.5
C7 C18 H18A 109.5
C34 C18 H18B 109.5
C7 C18 H18B 109.5
H18A C18 H18B 108.1
C16 C19 C22 119.89(17)
C16 C19 H19 120.1
C22 C19 H19 120.1
C33 C20 C8 120.13(18)
C33 C20 H20 119.9
C8 C20 H20 119.9
C11 C21 C42 114.27(16)
C11 C21 C39 108.76(15)
C42 C21 C39 109.62(15)
C11 C21 H21 108.0
C42 C21 H21 108.0
C39 C21 H21 108.0
C19 C22 C11 121.23(17)
C19 C22 H22 119.4
C11 C22 H22 119.4
C40 C23 C12 120.28(18)
C40 C23 H23 119.9
C12 C23 H23 119.9
C26 C24 C9 119.72(18)
C26 C24 H24 120.1
C9 C24 H24 120.1
O4 C25 H25A 109.5
O4 C25 H25B 109.5
H25A C25 H25B 109.5
O4 C25 H25C 109.5
H25A C25 H25C 109.5
H25B C25 H25C 109.5
C24 C26 C33 120.87(18)
C24 C26 H26 119.6
C33 C26 H26 119.6
O2 C6 H6A 109.5
O2 C6 H6B 109.5
H6A C6 H6B 109.5
O2 C6 H6C 109.5
H6A C6 H6C 109.5
H6B C6 H6C 109.5
C17 C28 H28A 109.5
C17 C28 H28B 109.5
H28A C28 H28B 109.5
C17 C28 H28C 109.5
H28A C28 H28C 109.5
H28B C28 H28C 109.5
C17 C29 H29A 109.5
C17 C29 H29B 109.5
H29A C29 H29B 109.5
C17 C29 H29C 109.5
H29A C29 H29C 109.5
H29B C29 H29C 109.5
C37 C30 C7 111.16(15)
C37 C30 H30A 109.4
C7 C30 H30A 109.4
C37 C30 H30B 109.4
C7 C30 H30B 109.4
H30A C30 H30B 108.0
C35 C31 C14 111.05(15)
C35 C31 H31A 109.4
C14 C31 H31A 109.4
C35 C31 H31B 109.4
C14 C31 H31B 109.4
H31A C31 H31B 108.0
C37 C32 C34 110.72(15)
C37 C32 H32A 109.5
C34 C32 H32A 109.5
C37 C32 H32B 109.5
C34 C32 H32B 109.5
H32A C32 H32B 108.1
C20 C33 C26 119.67(17)
C20 C33 H33 120.2
C26 C33 H33 120.2
C32 C34 C18 110.73(15)
C32 C34 H34A 109.5
C18 C34 H34A 109.5
C32 C34 H34B 109.5
C18 C34 H34B 109.5
H34A C34 H34B 108.1
C38 C35 C31 110.36(16)
C38 C35 H35A 109.6
C31 C35 H35A 109.6
C38 C35 H35B 109.6
C31 C35 H35B 109.6
H35A C35 H35B 108.1
C41 C36 C15 119.83(18)
C41 C36 H36 120.1
C15 C36 H36 120.1
C32 C37 C30 111.75(15)
C32 C37 H37A 109.3
C30 C37 H37A 109.3
C32 C37 H37B 109.3
C30 C37 H37B 109.3
H37A C37 H37B 107.9
C35 C38 C13 110.86(16)
C35 C38 H38A 109.5
C13 C38 H38A 109.5
C35 C38 H38B 109.5
C13 C38 H38B 109.5
H38A C38 H38B 108.1
C21 C39 H39A 109.5
C21 C39 H39B 109.5
H39A C39 H39B 109.5
C21 C39 H39C 109.5
H39A C39 H39C 109.5
H39B C39 H39C 109.5
C23 C40 C41 120.52(19)
C23 C40 H40 119.7
C41 C40 H40 119.7
C36 C41 C40 119.84(18)
C36 C41 H41 120.1
C40 C41 H41 120.1
C21 C42 H42A 109.5
C21 C42 H42B 109.5
H42A C42 H42B 109.5
C21 C42 H42C 109.5
H42A C42 H42C 109.5
H42B C42 H42C 109.5
C45 C43 C44 119.0(3)
C45 C43 C46 123.0(3)
C44 C43 C46 118.0(3)
C49 C44 C43 118.3(4)
C49 C44 H44 120.9
C43 C44 H44 120.9
C43 C45 C48 123.4(4)
C43 C45 H45 118.3
C48 C45 H45 118.3
C43 C46 H46A 109.5
C43 C46 H46B 109.5
H46A C46 H46B 109.5
C43 C46 H46C 109.5
H46A C46 H46C 109.5
H46B C46 H46C 109.5
C49 C47 C48 118.3(4)
C49 C47 H47 120.8
C48 C47 H47 120.8
C45 C48 C47 114.6(4)
C45 C48 H48 122.7
C47 C48 H48 122.7
C44 C49 C47 126.5(5)
C44 C49 H49 116.8
C47 C49 H49 116.8
C1 P1 N1 97.51(7)
C1 P1 C9 116.91(8)
N1 P1 C9 111.24(7)
C1 P1 C12 113.11(8)
N1 P1 C12 111.78(7)
C9 P1 C12 106.28(8)
C3 O2 C6 115.89(13)
C4 O4 C25 115.73(13)
B1 N1 C27 127.89(14)
B1 N1 P1 111.94(11)
C27 N1 P1 120.12(11)
N1 B1 C7 120.65(15)
N1 B1 C2 112.29(14)
C7 B1 C2 126.90(15)

loop_
_geom_bond_atom_site_label_1
_geom_bond_atom_site_label_2
_geom_bond_distance
C3 O1 1.223(2)
C3 O2 1.398(2)
C3 C1 1.408(2)
C4 O3 1.206(2)
C4 O4 1.344(2)
C4 C2 1.529(2)
C1 C2 1.526(2)
C1 P1 1.7019(16)
C8 C20 1.390(2)
C8 C9 1.396(2)
C8 H8 0.9300
C5 C16 1.394(2)
C5 C27 1.412(2)
C5 C17 1.523(2)
C27 C11 1.415(2)
C27 N1 1.458(2)
C7 C30 1.543(2)
C7 C18 1.554(2)
C7 B1 1.585(2)
C7 H7 0.9800
C2 C10 1.572(2)
C2 B1 1.626(2)
C9 C24 1.399(2)
C9 P1 1.8098(17)
C10 C13 1.528(2)
C10 C14 1.529(2)
C10 H10 0.9800
C11 C22 1.392(3)
C11 C21 1.523(2)
C12 C15 1.399(2)
C12 C23 1.395(3)
C12 P1 1.8206(17)
C13 C38 1.532(2)
C13 H13A 0.9700
C13 H13B 0.9700
C14 C31 1.536(2)
C14 H14A 0.9700
C14 H14B 0.9700
C15 C36 1.388(3)
C15 H15 0.9300
C16 C19 1.384(3)
C16 H16 0.9300
C17 C28 1.532(2)
C17 C29 1.541(2)
C17 H17 0.9800
C18 C34 1.534(2)
C18 H18A 0.9700
C18 H18B 0.9700
C19 C22 1.384(3)
C19 H19 0.9300
C20 C33 1.381(3)
C20 H20 0.9300
C21 C42 1.531(3)
C21 C39 1.534(3)
C21 H21 0.9800
C22 H22 0.9300
C23 C40 1.386(3)
C23 H23 0.9300
C24 C26 1.387(3)
C24 H24 0.9300
C25 O4 1.442(2)
C25 H25A 0.9600
C25 H25B 0.9600
C25 H25C 0.9600
C26 C33 1.387(3)
C26 H26 0.9300
C6 O2 1.433(2)
C6 H6A 0.9600
C6 H6B 0.9600
C6 H6C 0.9600
C28 H28A 0.9600
C28 H28B 0.9600
C28 H28C 0.9600
C29 H29A 0.9600
C29 H29B 0.9600
C29 H29C 0.9600
C30 C37 1.532(2)
C30 H30A 0.9700
C30 H30B 0.9700
C31 C35 1.524(3)
C31 H31A 0.9700
C31 H31B 0.9700
C32 C37 1.526(3)
C32 C34 1.527(3)
C32 H32A 0.9700
C32 H32B 0.9700
C33 H33 0.9300
C34 H34A 0.9700
C34 H34B 0.9700
C35 C38 1.522(3)
C35 H35A 0.9700
C35 H35B 0.9700
C36 C41 1.389(3)
C36 H36 0.9300
C37 H37A 0.9700
C37 H37B 0.9700
C38 H38A 0.9700
C38 H38B 0.9700
C39 H39A 0.9600
C39 H39B 0.9600
C39 H39C 0.9600
C40 C41 1.386(3)
C40 H40 0.9300
C41 H41 0.9300
C42 H42A 0.9600
C42 H42B 0.9600
C42 H42C 0.9600
C43 C45 1.337(4)
C43 C44 1.406(4)
C43 C46 1.485(4)
C44 C49 1.319(5)
C44 H44 0.9300
C45 C48 1.414(6)
C45 H45 0.9300
C46 H46A 0.9600
C46 H46B 0.9600
C46 H46C 0.9600
C47 C49 1.307(7)
C47 C48 1.465(7)
C47 H47 0.9300
C48 H48 0.9300
C49 H49 0.9300
P1 N1 1.7062(14)
N1 B1 1.440(2)
